data_4068718
loop_
_publ_author_name
'Gu, Shaojin'
'Chen, Wanzhi'

_publ_section_title
;
 Pincer Complexes of Palladium- and Nickel-Containing
 3-Butyl-1-(1,10-phenanthrolin-2-yl)imidazolylidene as Efficient Aqueous
 Sonogashira and Kumada Coupling Reactions
;
_journal_issue 3
_journal_name_full Organometallics
_journal_page_first 909
_journal_paper_doi 10.1021/om801056v
_journal_volume 28
_journal_year 2009
_chemical_formula_sum 'C19 H18 Cl F6 N4 P Pd'
_chemical_formula_weight 589.19
_chemical_name_systematic
; 
 ? 
;
_space_group_IT_number 2
_symmetry_cell_setting triclinic
_symmetry_space_group_name_Hall '-P 1'
_symmetry_space_group_name_H-M 'P -1'
_atom_sites_solution_hydrogens geom
_atom_sites_solution_primary direct
_atom_sites_solution_secondary difmap
_audit_creation_method SHELXL-97
_cell_angle_alpha 99.651(2)
_cell_angle_beta 94.4560(10)
_cell_angle_gamma 90.4430(10)
_cell_formula_units_Z 2
_cell_length_a 8.8503(13)
_cell_length_b 10.0325(17)
_cell_length_c 12.294(2)
_cell_measurement_temperature 298(2)
_cell_volume 1072.7(3)
_computing_cell_refinement 'Bruker SMART'
_computing_data_collection 'Bruker SMART'
_computing_data_reduction 'Bruker SAINT'
_computing_molecular_graphics 'Bruker SHELXTL'
_computing_publication_material 'Bruker SHELXTL'
_computing_structure_refinement 'Bruker SHELXTL'
_computing_structure_solution 'Bruker SHELXTL'
_diffrn_ambient_temperature 298(2)
_diffrn_measured_fraction_theta_full 0.978
_diffrn_measured_fraction_theta_max 0.978
_diffrn_measurement_device_type 'CCD area detector'
_diffrn_measurement_method 'phi and omega scans'
_diffrn_radiation_monochromator graphite
_diffrn_radiation_source 'fine-focus sealed tube'
_diffrn_radiation_type MoK\a
_diffrn_radiation_wavelength 0.71073
_diffrn_reflns_av_R_equivalents 0.0205
_diffrn_reflns_av_sigmaI/netI 0.0385
_diffrn_reflns_limit_h_max 10
_diffrn_reflns_limit_h_min -8
_diffrn_reflns_limit_k_max 8
_diffrn_reflns_limit_k_min -11
_diffrn_reflns_limit_l_max 14
_diffrn_reflns_limit_l_min -14
_diffrn_reflns_number 5551
_diffrn_reflns_theta_full 25.01
_diffrn_reflns_theta_max 25.01
_diffrn_reflns_theta_min 1.69
_exptl_absorpt_coefficient_mu 1.131
_exptl_absorpt_correction_T_max 0.7425
_exptl_absorpt_correction_T_min 0.6128
_exptl_absorpt_correction_type multi-scan
_exptl_absorpt_process_details sadabs
_exptl_crystal_colour yellow
_exptl_crystal_density_diffrn 1.824
_exptl_crystal_density_method 'not measured'
_exptl_crystal_description block
_exptl_crystal_F_000 584
_exptl_crystal_size_max 0.48
_exptl_crystal_size_mid 0.30
_exptl_crystal_size_min 0.28
_refine_diff_density_max 0.853
_refine_diff_density_min -0.407
_refine_diff_density_rms 0.092
_refine_ls_extinction_method none
_refine_ls_goodness_of_fit_ref 1.017
_refine_ls_hydrogen_treatment constr
_refine_ls_matrix_type full
_refine_ls_number_parameters 290
_refine_ls_number_reflns 3713
_refine_ls_number_restraints 0
_refine_ls_restrained_S_all 1.017
_refine_ls_R_factor_all 0.0500
_refine_ls_R_factor_gt 0.0362
_refine_ls_shift/su_max 0.001
_refine_ls_shift/su_mean 0.000
_refine_ls_structure_factor_coef Fsqd
_refine_ls_weighting_details 'calc w=1/[\s^2^(Fo^2^)+(0.0700P)^2^+0.7172P] where P=(Fo^2^+2Fc^2^)/3'
_refine_ls_weighting_scheme calc
_refine_ls_wR_factor_gt 0.0939
_refine_ls_wR_factor_ref 0.1125
_reflns_number_gt 3075
_reflns_number_total 3713
_reflns_threshold_expression >2sigma(I)
_cod_data_source_file om801056v_si_001.cif
_cod_data_source_block 080711d
_cod_depositor_comments
;
The following automatic conversions were performed:

'_symmetry_cell_setting' value 'Triclinic' changed to 'triclinic'
according to /home/saulius/struct/CIF-dictionaries/cif_core.dic
dictionary named 'cif_core.dic' version 2.4.2 from 2011-04-26.

Automatic conversion script
Id: cif_fix_values 1715 2011-07-08 13:25:40Z adriana 
;
_cod_original_cell_volume 1072.6(3)
_cod_original_sg_symbol_H-M P-1
_cod_database_code 4068718

loop_
_symmetry_equiv_pos_as_xyz
'x, y, z'
'-x, -y, -z'

loop_
_atom_site_label
_atom_site_type_symbol
_atom_site_fract_x
_atom_site_fract_y
_atom_site_fract_z
_atom_site_U_iso_or_equiv
_atom_site_adp_type
_atom_site_occupancy
_atom_site_symmetry_multiplicity
_atom_site_calc_flag
_atom_site_refinement_flags
Pd1 Pd 0.60509(3) 0.89391(3) 0.57257(3) 0.03897(14) Uani 1 1 d .
Cl1 Cl 0.76986(14) 0.84612(14) 0.43797(10) 0.0562(3) Uani 1 1 d .
P1 P 0.86552(14) 0.71142(14) 0.83633(11) 0.0528(3) Uani 1 1 d .
F1 F 0.6946(4) 0.7441(5) 0.8039(4) 0.1009(13) Uani 1 1 d .
F2 F 1.0366(4) 0.6876(4) 0.8707(3) 0.0939(12) Uani 1 1 d .
F3 F 0.8232(4) 0.7011(5) 0.9567(3) 0.1073(14) Uani 1 1 d .
F4 F 0.8338(6) 0.5576(4) 0.7982(5) 0.1328(18) Uani 1 1 d .
F5 F 0.9087(5) 0.7316(6) 0.7193(3) 0.1275(18) Uani 1 1 d .
F6 F 0.8981(6) 0.8684(4) 0.8758(5) 0.1300(17) Uani 1 1 d .
N1 N 0.3095(4) 0.7947(4) 0.5860(3) 0.0446(9) Uani 1 1 d .
N2 N 0.3690(4) 0.6879(4) 0.4291(3) 0.0441(9) Uani 1 1 d .
N3 N 0.4720(4) 0.9393(3) 0.6925(3) 0.0371(8) Uani 1 1 d .
N4 N 0.7476(4) 1.0354(4) 0.6830(3) 0.0407(8) Uani 1 1 d .
C1 C 0.4240(5) 0.7790(4) 0.5152(4) 0.0403(10) Uani 1 1 d .
C2 C 0.2241(5) 0.6457(5) 0.4449(5) 0.0571(13) Uani 1 1 d .
H2 H 0.1638 0.5823 0.3963 0.068 Uiso 1 1 calc R
C3 C 0.1862(5) 0.7118(5) 0.5418(5) 0.0556(12) Uani 1 1 d .
H3 H 0.0953 0.7038 0.5735 0.067 Uiso 1 1 calc R
C4 C 0.3352(5) 0.8855(4) 0.6849(4) 0.0425(10) Uani 1 1 d .
C5 C 0.2391(5) 0.9205(5) 0.7702(4) 0.0495(11) Uani 1 1 d .
H5 H 0.1428 0.8813 0.7661 0.059 Uiso 1 1 calc R
C6 C 0.2919(6) 1.0147(5) 0.8601(4) 0.0522(12) Uani 1 1 d .
H6 H 0.2299 1.0395 0.9175 0.063 Uiso 1 1 calc R
C7 C 0.4371(5) 1.0742(5) 0.8671(4) 0.0481(11) Uani 1 1 d .
C8 C 0.5254(5) 1.0318(4) 0.7801(3) 0.0397(10) Uani 1 1 d .
C9 C 0.6749(5) 1.0822(4) 0.7748(4) 0.0397(9) Uani 1 1 d .
C10 C 0.7369(5) 1.1776(5) 0.8628(4) 0.0475(11) Uani 1 1 d .
C11 C 0.8862(5) 1.2256(5) 0.8536(4) 0.0540(12) Uani 1 1 d .
H11 H 0.9345 1.2884 0.9100 0.065 Uiso 1 1 calc R
C12 C 0.9569(6) 1.1783(6) 0.7614(4) 0.0576(13) Uani 1 1 d .
H12 H 1.0540 1.2100 0.7541 0.069 Uiso 1 1 calc R
C13 C 0.8854(5) 1.0822(5) 0.6770(4) 0.0485(11) Uani 1 1 d .
H13 H 0.9369 1.0505 0.6150 0.058 Uiso 1 1 calc R
C14 C 0.5058(6) 1.1723(6) 0.9561(4) 0.0556(12) Uani 1 1 d .
H14 H 0.4515 1.2030 1.0168 0.067 Uiso 1 1 calc R
C15 C 0.6481(6) 1.2206(6) 0.9531(4) 0.0573(13) Uani 1 1 d .
H15 H 0.6891 1.2842 1.0121 0.069 Uiso 1 1 calc R
C16 C 0.4501(5) 0.6406(5) 0.3307(4) 0.0469(11) Uani 1 1 d .
H16A H 0.5184 0.7121 0.3193 0.056 Uiso 1 1 calc R
H16B H 0.3773 0.6222 0.2666 0.056 Uiso 1 1 calc R
C17 C 0.5399(7) 0.5150(5) 0.3388(4) 0.0600(13) Uani 1 1 d .
H17A H 0.4739 0.4453 0.3562 0.072 Uiso 1 1 calc R
H17B H 0.6195 0.5351 0.3984 0.072 Uiso 1 1 calc R
C18 C 0.6106(7) 0.4630(6) 0.2304(5) 0.0707(16) Uani 1 1 d .
H18A H 0.6595 0.3782 0.2369 0.085 Uiso 1 1 calc R
H18B H 0.5300 0.4442 0.1715 0.085 Uiso 1 1 calc R
C19 C 0.7234(8) 0.5565(7) 0.1980(7) 0.095(2) Uani 1 1 d .
H19A H 0.6756 0.6398 0.1884 0.143 Uiso 1 1 calc R
H19B H 0.7624 0.5158 0.1297 0.143 Uiso 1 1 calc R
H19C H 0.8051 0.5745 0.2548 0.143 Uiso 1 1 calc R

loop_
_atom_site_aniso_label
_atom_site_aniso_U_11
_atom_site_aniso_U_22
_atom_site_aniso_U_33
_atom_site_aniso_U_23
_atom_site_aniso_U_13
_atom_site_aniso_U_12
Pd1 0.0341(2) 0.0427(2) 0.0407(2) 0.00478(14) 0.01130(14) 0.00330(14)
Cl1 0.0487(7) 0.0678(8) 0.0510(7) -0.0013(6) 0.0223(5) -0.0015(6)
P1 0.0425(7) 0.0618(8) 0.0525(7) 0.0028(6) 0.0087(5) -0.0018(6)
F1 0.0478(19) 0.154(4) 0.112(3) 0.055(3) 0.0047(19) 0.005(2)
F2 0.0505(19) 0.123(3) 0.105(3) 0.014(2) -0.0018(18) 0.0122(19)
F3 0.082(3) 0.175(4) 0.075(2) 0.041(3) 0.022(2) 0.005(3)
F4 0.134(4) 0.069(3) 0.176(5) -0.022(3) -0.016(3) -0.021(3)
F5 0.089(3) 0.231(6) 0.070(2) 0.037(3) 0.026(2) 0.000(3)
F6 0.129(4) 0.073(3) 0.183(5) 0.003(3) 0.016(4) -0.005(3)
N1 0.0360(19) 0.044(2) 0.055(2) 0.0083(17) 0.0135(16) -0.0014(16)
N2 0.040(2) 0.041(2) 0.051(2) 0.0059(17) 0.0024(16) -0.0001(16)
N3 0.0349(18) 0.0351(19) 0.0419(19) 0.0061(15) 0.0072(15) 0.0012(14)
N4 0.0353(19) 0.047(2) 0.0415(19) 0.0084(16) 0.0080(15) 0.0051(16)
C1 0.037(2) 0.038(2) 0.048(2) 0.0129(19) 0.0073(19) 0.0030(18)
C2 0.043(3) 0.057(3) 0.069(3) 0.004(3) 0.004(2) -0.008(2)
C3 0.037(2) 0.059(3) 0.072(3) 0.012(3) 0.012(2) -0.003(2)
C4 0.036(2) 0.041(2) 0.052(3) 0.011(2) 0.0108(19) 0.0073(19)
C5 0.041(2) 0.052(3) 0.059(3) 0.012(2) 0.021(2) 0.004(2)
C6 0.051(3) 0.059(3) 0.050(3) 0.011(2) 0.024(2) 0.014(2)
C7 0.048(3) 0.051(3) 0.047(3) 0.010(2) 0.017(2) 0.012(2)
C8 0.039(2) 0.042(2) 0.041(2) 0.0131(19) 0.0101(18) 0.0126(19)
C9 0.036(2) 0.041(2) 0.043(2) 0.0091(19) 0.0048(18) 0.0082(18)
C10 0.047(3) 0.051(3) 0.044(2) 0.007(2) 0.002(2) 0.009(2)
C11 0.046(3) 0.061(3) 0.052(3) 0.002(2) -0.002(2) -0.003(2)
C12 0.044(3) 0.069(3) 0.060(3) 0.008(3) 0.005(2) -0.003(2)
C13 0.039(2) 0.058(3) 0.047(3) 0.006(2) 0.004(2) 0.001(2)
C14 0.056(3) 0.070(3) 0.040(2) 0.003(2) 0.014(2) 0.014(3)
C15 0.060(3) 0.067(3) 0.041(3) -0.003(2) 0.003(2) 0.007(3)
C16 0.053(3) 0.044(3) 0.045(2) 0.007(2) 0.007(2) 0.001(2)
C17 0.075(4) 0.049(3) 0.061(3) 0.017(2) 0.014(3) 0.013(3)
C18 0.086(4) 0.051(3) 0.078(4) 0.006(3) 0.029(3) 0.014(3)
C19 0.098(5) 0.072(4) 0.118(6) 0.002(4) 0.051(5) 0.011(4)

loop_
_atom_type_symbol
_atom_type_description
_atom_type_scat_dispersion_real
_atom_type_scat_dispersion_imag
_atom_type_scat_source
C C 0.0033 0.0016 'International Tables Vol C Tables 4.2.6.8 and 6.1.1.4'
H H 0.0000 0.0000 'International Tables Vol C Tables 4.2.6.8 and 6.1.1.4'
N N 0.0061 0.0033 'International Tables Vol C Tables 4.2.6.8 and 6.1.1.4'
F F 0.0171 0.0103 'International Tables Vol C Tables 4.2.6.8 and 6.1.1.4'
Pd Pd -0.9988 1.0072 'International Tables Vol C Tables 4.2.6.8 and 6.1.1.4'
P P 0.1023 0.0942 'International Tables Vol C Tables 4.2.6.8 and 6.1.1.4'
Cl Cl 0.1484 0.1585 'International Tables Vol C Tables 4.2.6.8 and 6.1.1.4'

loop_
_geom_angle_atom_site_label_1
_geom_angle_atom_site_label_2
_geom_angle_atom_site_label_3
_geom_angle
N3 Pd1 C1 78.42(16)
N3 Pd1 N4 80.36(14)
C1 Pd1 N4 158.78(16)
N3 Pd1 Cl1 177.25(11)
C1 Pd1 Cl1 104.26(13)
N4 Pd1 Cl1 96.96(10)
F4 P1 F5 92.7(3)
F4 P1 F2 91.9(3)
F5 P1 F2 89.9(2)
F4 P1 F3 91.0(3)
F5 P1 F3 176.3(3)
F2 P1 F3 90.3(2)
F4 P1 F1 91.2(3)
F5 P1 F1 90.0(2)
F2 P1 F1 176.8(3)
F3 P1 F1 89.6(2)
F4 P1 F6 179.8(3)
F5 P1 F6 87.5(3)
F2 P1 F6 88.0(3)
F3 P1 F6 88.8(3)
F1 P1 F6 88.9(3)
C1 N1 C3 110.3(4)
C1 N1 C4 117.7(4)
C3 N1 C4 132.0(4)
C1 N2 C2 110.6(4)
C1 N2 C16 124.6(4)
C2 N2 C16 124.7(4)
C4 N3 C8 122.2(4)
C4 N3 Pd1 120.8(3)
C8 N3 Pd1 116.9(3)
C13 N4 C9 118.1(4)
C13 N4 Pd1 132.2(3)
C9 N4 Pd1 109.7(3)
N2 C1 N1 104.7(4)
N2 C1 Pd1 142.4(3)
N1 C1 Pd1 112.9(3)
C3 C2 N2 108.1(4)
C3 C2 H2 126.0
N2 C2 H2 126.0
C2 C3 N1 106.3(4)
C2 C3 H3 126.9
N1 C3 H3 126.9
N3 C4 N1 110.1(4)
N3 C4 C5 120.6(4)
N1 C4 C5 129.3(4)
C6 C5 C4 117.8(4)
C6 C5 H5 121.1
C4 C5 H5 121.1
C5 C6 C7 121.5(4)
C5 C6 H6 119.2
C7 C6 H6 119.2
C8 C7 C6 116.7(4)
C8 C7 C14 116.2(4)
C6 C7 C14 127.0(4)
N3 C8 C7 121.1(4)
N3 C8 C9 115.4(4)
C7 C8 C9 123.6(4)
N4 C9 C10 124.0(4)
N4 C9 C8 117.7(4)
C10 C9 C8 118.3(4)
C9 C10 C11 116.3(4)
C9 C10 C15 118.7(4)
C11 C10 C15 125.0(4)
C12 C11 C10 119.0(5)
C12 C11 H11 120.5
C10 C11 H11 120.5
C11 C12 C13 120.7(5)
C11 C12 H12 119.7
C13 C12 H12 119.7
N4 C13 C12 121.9(4)
N4 C13 H13 119.0
C12 C13 H13 119.0
C15 C14 C7 121.1(4)
C15 C14 H14 119.4
C7 C14 H14 119.4
C14 C15 C10 122.1(5)
C14 C15 H15 118.9
C10 C15 H15 118.9
N2 C16 C17 113.4(4)
N2 C16 H16A 108.9
C17 C16 H16A 108.9
N2 C16 H16B 108.9
C17 C16 H16B 108.9
H16A C16 H16B 107.7
C16 C17 C18 111.3(4)
C16 C17 H17A 109.4
C18 C17 H17A 109.4
C16 C17 H17B 109.4
C18 C17 H17B 109.4
H17A C17 H17B 108.0
C19 C18 C17 115.0(5)
C19 C18 H18A 108.5
C17 C18 H18A 108.5
C19 C18 H18B 108.5
C17 C18 H18B 108.5
H18A C18 H18B 107.5
C18 C19 H19A 109.5
C18 C19 H19B 109.5
H19A C19 H19B 109.5
C18 C19 H19C 109.5
H19A C19 H19C 109.5
H19B C19 H19C 109.5

loop_
_geom_bond_atom_site_label_1
_geom_bond_atom_site_label_2
_geom_bond_distance
Pd1 N3 1.954(3)
Pd1 C1 1.980(4)
Pd1 N4 2.123(4)
Pd1 Cl1 2.2835(11)
P1 F4 1.553(4)
P1 F5 1.561(4)
P1 F2 1.571(3)
P1 F3 1.574(4)
P1 F1 1.585(4)
P1 F6 1.585(5)
N1 C1 1.379(6)
N1 C3 1.386(6)
N1 C4 1.394(6)
N2 C1 1.334(6)
N2 C2 1.386(6)
N2 C16 1.467(6)
N3 C4 1.312(6)
N3 C8 1.350(6)
N4 C13 1.315(6)
N4 C9 1.360(5)
C2 C3 1.331(7)
C2 H2 0.9300
C3 H3 0.9300
C4 C5 1.402(6)
C5 C6 1.377(7)
C5 H5 0.9300
C6 C7 1.403(7)
C6 H6 0.9300
C7 C8 1.384(6)
C7 C14 1.436(7)
C8 C9 1.423(6)
C9 C10 1.392(6)
C10 C11 1.422(7)
C10 C15 1.421(7)
C11 C12 1.355(7)
C11 H11 0.9300
C12 C13 1.400(7)
C12 H12 0.9300
C13 H13 0.9300
C14 C15 1.351(7)
C14 H14 0.9300
C15 H15 0.9300
C16 C17 1.508(7)
C16 H16A 0.9700
C16 H16B 0.9700
C17 C18 1.531(7)
C17 H17A 0.9700
C17 H17B 0.9700
C18 C19 1.486(8)
C18 H18A 0.9700
C18 H18B 0.9700
C19 H19A 0.9600
C19 H19B 0.9600
C19 H19C 0.9600

loop_
_geom_torsion_atom_site_label_1
_geom_torsion_atom_site_label_2
_geom_torsion_atom_site_label_3
_geom_torsion_atom_site_label_4
_geom_torsion
C1 Pd1 N3 C4 -1.9(3)
N4 Pd1 N3 C4 178.4(3)
Cl1 Pd1 N3 C4 -170(2)
C1 Pd1 N3 C8 -179.2(3)
N4 Pd1 N3 C8 1.1(3)
Cl1 Pd1 N3 C8 13(2)
N3 Pd1 N4 C13 179.8(4)
C1 Pd1 N4 C13 179.1(4)
Cl1 Pd1 N4 C13 0.4(4)
N3 Pd1 N4 C9 -0.4(3)
C1 Pd1 N4 C9 -1.1(6)
Cl1 Pd1 N4 C9 -179.8(3)
C2 N2 C1 N1 -0.5(5)
C16 N2 C1 N1 178.6(4)
C2 N2 C1 Pd1 179.7(4)
C16 N2 C1 Pd1 -1.1(8)
C3 N1 C1 N2 0.3(5)
C4 N1 C1 N2 180.0(4)
C3 N1 C1 Pd1 -179.8(3)
C4 N1 C1 Pd1 -0.1(5)
N3 Pd1 C1 N2 -179.2(6)
N4 Pd1 C1 N2 -178.6(4)
Cl1 Pd1 C1 N2 0.2(6)
N3 Pd1 C1 N1 1.0(3)
N4 Pd1 C1 N1 1.7(6)
Cl1 Pd1 C1 N1 -179.6(3)
C1 N2 C2 C3 0.5(6)
C16 N2 C2 C3 -178.6(4)
N2 C2 C3 N1 -0.3(6)
C1 N1 C3 C2 0.0(6)
C4 N1 C3 C2 -179.6(5)
C8 N3 C4 N1 179.3(4)
Pd1 N3 C4 N1 2.2(5)
C8 N3 C4 C5 -1.6(6)
Pd1 N3 C4 C5 -178.7(3)
C1 N1 C4 N3 -1.3(6)
C3 N1 C4 N3 178.3(5)
C1 N1 C4 C5 179.7(4)
C3 N1 C4 C5 -0.7(8)
N3 C4 C5 C6 1.4(7)
N1 C4 C5 C6 -179.7(5)
C4 C5 C6 C7 -0.1(7)
C5 C6 C7 C8 -1.0(7)
C5 C6 C7 C14 -179.5(5)
C4 N3 C8 C7 0.3(6)
Pd1 N3 C8 C7 177.5(3)
C4 N3 C8 C9 -178.8(4)
Pd1 N3 C8 C9 -1.6(5)
C6 C7 C8 N3 1.0(6)
C14 C7 C8 N3 179.6(4)
C6 C7 C8 C9 -179.9(4)
C14 C7 C8 C9 -1.3(7)
C13 N4 C9 C10 0.5(7)
Pd1 N4 C9 C10 -179.3(4)
C13 N4 C9 C8 179.5(4)
Pd1 N4 C9 C8 -0.3(5)
N3 C8 C9 N4 1.2(6)
C7 C8 C9 N4 -177.9(4)
N3 C8 C9 C10 -179.7(4)
C7 C8 C9 C10 1.2(7)
N4 C9 C10 C11 -0.7(7)
C8 C9 C10 C11 -179.7(4)
N4 C9 C10 C15 178.6(4)
C8 C9 C10 C15 -0.4(7)
C9 C10 C11 C12 0.9(7)
C15 C10 C11 C12 -178.4(5)
C10 C11 C12 C13 -0.9(8)
C9 N4 C13 C12 -0.6(7)
Pd1 N4 C13 C12 179.2(3)
C11 C12 C13 N4 0.8(8)
C8 C7 C14 C15 0.8(7)
C6 C7 C14 C15 179.2(5)
C7 C14 C15 C10 -0.1(8)
C9 C10 C15 C14 -0.1(8)
C11 C10 C15 C14 179.1(5)
C1 N2 C16 C17 92.5(5)
C2 N2 C16 C17 -88.5(6)
N2 C16 C17 C18 175.0(4)
C16 C17 C18 C19 63.3(7)
